data_2210005
loop_
_publ_author_name
'Luzyanin, Konstantin V.'
'Haukka, Matti'
'Izotova,  Yulia A.'
'Pombeiro, Armando J.L.'
'Kukushkin,  Vadim Yu.'

_publ_section_title
;
 Triphenylbenzylphosphonium trichloro(propiononitrile)platinate(II)
;
_journal_coeditor_code SG2047
_journal_issue 8
_journal_name_full 'Acta Crystallographica Section E'
_journal_page_first m1843
_journal_page_last m1844
_journal_paper_doi 10.1107/S1600536806026456
_journal_volume 62
_journal_year 2006
_chemical_formula_iupac '(C25 H22 P) [Pt Cl3 (C3 H5 N)]'
_chemical_formula_moiety 'C25 H22 P +, C3 H5 Cl3 N Pt -'
_chemical_formula_sum 'C28 H27 Cl3 N P Pt'
_chemical_formula_weight 709.92
_chemical_name_systematic
;
Triphenylbenzylphosphonium trichloro(propiononitrile)platinum(II)
;
_space_group_IT_number 14
_symmetry_cell_setting monoclinic
_symmetry_space_group_name_Hall '-P 2ybc'
_symmetry_space_group_name_H-M 'P 1 21/c 1'
_atom_sites_solution_hydrogens geom
_atom_sites_solution_primary direct
_atom_sites_solution_secondary difmap
_cell_angle_alpha 90.00
_cell_angle_beta 91.7290(12)
_cell_angle_gamma 90.00
_cell_formula_units_Z 4
_cell_length_a 10.0016(2)
_cell_length_b 9.0130(2)
_cell_length_c 30.2234(6)
_cell_measurement_reflns_used 11125
_cell_measurement_temperature 120(2)
_cell_measurement_theta_max 27.48
_cell_measurement_theta_min 1.00
_cell_volume 2723.23(10)
_computing_cell_refinement 'DENZO/SCALEPACK (Otwinowski & Minor, 1997)'
_computing_data_collection 'COLLECT (Nonius, 2000)'
_computing_data_reduction DENZO/SCALEPACK
_computing_molecular_graphics 'DIAMOND (Brandenburg, 2006)'
_computing_publication_material SHELXL97
_computing_structure_refinement 'SHELXL97 (Sheldrick, 1997)'
_computing_structure_solution 'SHELXS97 (Sheldrick, 1997)'
_diffrn_ambient_temperature 120(2)
_diffrn_detector_area_resol_mean 9
_diffrn_measured_fraction_theta_full 0.996
_diffrn_measured_fraction_theta_max 0.996
_diffrn_measurement_device '95mm CCD camera on \k-goniostat'
_diffrn_measurement_device_type 'Nonius KappaCCD'
_diffrn_measurement_method '\f scans and \w scans with \k offset'
_diffrn_radiation_monochromator 'horizontally mounted graphite crystal'
_diffrn_radiation_source 'fine-focus sealed tube'
_diffrn_radiation_type MoK\a
_diffrn_radiation_wavelength 0.71073
_diffrn_reflns_av_R_equivalents 0.0613
_diffrn_reflns_av_sigmaI/netI 0.0493
_diffrn_reflns_limit_h_max 12
_diffrn_reflns_limit_h_min -12
_diffrn_reflns_limit_k_max 11
_diffrn_reflns_limit_k_min -11
_diffrn_reflns_limit_l_max 39
_diffrn_reflns_limit_l_min -39
_diffrn_reflns_number 43536
_diffrn_reflns_theta_full 27.53
_diffrn_reflns_theta_max 27.53
_diffrn_reflns_theta_min 3.03
_exptl_absorpt_coefficient_mu 5.523
_exptl_absorpt_correction_T_max 0.6396
_exptl_absorpt_correction_T_min 0.4173
_exptl_absorpt_correction_type multi-scan
_exptl_absorpt_process_details '(SADABS; Sheldrick, 2003)'
_exptl_crystal_colour yellow
_exptl_crystal_density_diffrn 1.732
_exptl_crystal_density_method 'not measured'
_exptl_crystal_description plate
_exptl_crystal_F_000 1384
_exptl_crystal_size_max 0.18
_exptl_crystal_size_mid 0.15
_exptl_crystal_size_min 0.08
_refine_diff_density_max 1.274
_refine_diff_density_min -1.245
_refine_ls_extinction_method none
_refine_ls_goodness_of_fit_ref 1.023
_refine_ls_hydrogen_treatment constr
_refine_ls_matrix_type full
_refine_ls_number_parameters 308
_refine_ls_number_reflns 6249
_refine_ls_number_restraints 0
_refine_ls_restrained_S_all 1.023
_refine_ls_R_factor_all 0.0537
_refine_ls_R_factor_gt 0.0324
_refine_ls_shift/su_max 0.001
_refine_ls_shift/su_mean 0.000
_refine_ls_structure_factor_coef Fsqd
_refine_ls_weighting_details 'calc w=1/[\s^2^(Fo^2^)+(0.0228P)^2^+2.2335P] where P=(Fo^2^+2Fc^2^)/3'
_refine_ls_weighting_scheme calc
_refine_ls_wR_factor_gt 0.0552
_refine_ls_wR_factor_ref 0.0604
_reflns_number_gt 4944
_reflns_number_total 6249
_reflns_threshold_expression I>2\s(I)
_cod_data_source_file sg2047.cif
_cod_data_source_block I
_cod_original_sg_symbol_H-M 'P 21/c'
_cod_database_code 2210005
_cod_database_fobs_code 2210005

loop_
_symmetry_equiv_pos_as_xyz
'x, y, z'
'-x, y+1/2, -z+1/2'
'-x, -y, -z'
'x, -y-1/2, z-1/2'

loop_
_atom_site_type_symbol
_atom_site_label
_atom_site_fract_x
_atom_site_fract_y
_atom_site_fract_z
_atom_site_U_iso_or_equiv
_atom_site_adp_type
_atom_site_calc_flag
_atom_site_refinement_flags
_atom_site_occupancy
Pt Pt1 0.958247(13) 0.486041(15) 0.156111(5) 0.01993(6) Uani d . 1
Cl Cl1 0.99731(9) 0.41816(10) 0.08491(3) 0.0231(2) Uani d . 1
Cl Cl2 1.15691(9) 0.61604(11) 0.16039(4) 0.0293(2) Uani d . 1
Cl Cl3 0.75398(9) 0.36889(11) 0.15203(4) 0.0323(2) Uani d . 1
P P1 0.52710(9) 0.82035(10) 0.09305(3) 0.0172(2) Uani d . 1
N N1 0.9277(3) 0.5403(4) 0.21834(12) 0.0267(8) Uani d . 1
C C1 0.9122(4) 0.5723(5) 0.25395(16) 0.0318(10) Uani d . 1
C C2 0.8931(4) 0.6127(5) 0.30024(15) 0.0403(12) Uani d . 1
H H2A 0.8010 0.5862 0.3084 0.048 Uiso calc R 1
H H2B 0.9031 0.7214 0.3035 0.048 Uiso calc R 1
C C3 0.9913(5) 0.5360(5) 0.33152(16) 0.0463(12) Uani d . 1
H H3A 0.9784 0.4284 0.3296 0.069 Uiso calc R 1
H H3B 0.9766 0.5691 0.3619 0.069 Uiso calc R 1
H H3C 1.0828 0.5608 0.3234 0.069 Uiso calc R 1
C C4 0.5226(3) 0.6990(4) 0.14085(13) 0.0198(9) Uani d . 1
H H4A 0.4330 0.6529 0.1422 0.024 Uiso calc R 1
H H4B 0.5890 0.6186 0.1376 0.024 Uiso calc R 1
C C5 0.5526(4) 0.7813(4) 0.18350(13) 0.0195(8) Uani d . 1
C C6 0.4489(4) 0.8333(4) 0.20887(13) 0.0241(9) Uani d . 1
H H6 0.3590 0.8118 0.2000 0.029 Uiso calc R 1
C C7 0.4744(4) 0.9153(4) 0.24650(14) 0.0291(10) Uani d . 1
H H7 0.4024 0.9485 0.2638 0.035 Uiso calc R 1
C C8 0.6048(4) 0.9494(4) 0.25927(14) 0.0285(10) Uani d . 1
H H8 0.6225 1.0085 0.2848 0.034 Uiso calc R 1
C C9 0.7087(4) 0.8972(4) 0.23478(14) 0.0290(10) Uani d . 1
H H9 0.7983 0.9197 0.2437 0.035 Uiso calc R 1
C C10 0.6838(4) 0.8121(4) 0.19709(14) 0.0253(9) Uani d . 1
H H10 0.7562 0.7750 0.1807 0.030 Uiso calc R 1
C C11 0.4393(3) 0.9906(4) 0.10293(13) 0.0190(8) Uani d . 1
C C12 0.3253(4) 1.0275(4) 0.07745(14) 0.0223(9) Uani d . 1
H H12 0.2921 0.9615 0.0552 0.027 Uiso calc R 1
C C13 0.2613(4) 1.1606(4) 0.08484(15) 0.0288(10) Uani d . 1
H H13 0.1838 1.1859 0.0675 0.035 Uiso calc R 1
C C14 0.3083(4) 1.2570(4) 0.11696(14) 0.0255(10) Uani d . 1
H H14 0.2627 1.3476 0.1221 0.031 Uiso calc R 1
C C15 0.4227(4) 1.2213(4) 0.14188(14) 0.0238(9) Uani d . 1
H H15 0.4558 1.2881 0.1639 0.029 Uiso calc R 1
C C16 0.4884(4) 1.0896(4) 0.13484(13) 0.0207(9) Uani d . 1
H H16 0.5672 1.0663 0.1517 0.025 Uiso calc R 1
C C17 0.4496(3) 0.7260(4) 0.04672(13) 0.0164(8) Uani d . 1
C C18 0.5098(3) 0.7266(4) 0.00596(12) 0.0192(9) Uani d . 1
H H18 0.5957 0.7699 0.0031 0.023 Uiso calc R 1
C C19 0.4442(4) 0.6638(4) -0.03052(13) 0.0201(9) Uani d . 1
H H19 0.4853 0.6639 -0.0585 0.024 Uiso calc R 1
C C20 0.3194(4) 0.6012(4) -0.02630(13) 0.0226(9) Uani d . 1
H H20 0.2738 0.5608 -0.0515 0.027 Uiso calc R 1
C C21 0.2602(4) 0.5969(4) 0.01466(14) 0.0238(9) Uani d . 1
H H21 0.1752 0.5514 0.0175 0.029 Uiso calc R 1
C C22 0.3249(3) 0.6586(4) 0.05114(13) 0.0199(8) Uani d . 1
H H22 0.2848 0.6553 0.0792 0.024 Uiso calc R 1
C C23 0.6956(3) 0.8669(4) 0.07999(12) 0.0158(8) Uani d . 1
C C24 0.7953(3) 0.7581(4) 0.08162(13) 0.0214(9) Uani d . 1
H H24 0.7760 0.6615 0.0922 0.026 Uiso calc R 1
C C25 0.9220(4) 0.7920(4) 0.06771(14) 0.0257(9) Uani d . 1
H H25 0.9898 0.7182 0.0686 0.031 Uiso calc R 1
C C26 0.9503(4) 0.9321(4) 0.05255(13) 0.0243(9) Uani d . 1
H H26 1.0373 0.9539 0.0425 0.029 Uiso calc R 1
C C27 0.8531(4) 1.0415(4) 0.05181(14) 0.0289(10) Uani d . 1
H H27 0.8739 1.1388 0.0420 0.035 Uiso calc R 1
C C28 0.7257(4) 1.0085(4) 0.06535(14) 0.0251(9) Uani d . 1
H H28 0.6585 1.0831 0.0646 0.030 Uiso calc R 1

loop_
_atom_site_aniso_label
_atom_site_aniso_U_11
_atom_site_aniso_U_22
_atom_site_aniso_U_33
_atom_site_aniso_U_12
_atom_site_aniso_U_13
_atom_site_aniso_U_23
Pt1 0.01645(8) 0.02360(9) 0.01972(9) 0.00318(6) 0.00008(6) -0.00040(7)
Cl1 0.0226(5) 0.0241(5) 0.0226(6) 0.0040(4) 0.0003(4) -0.0026(4)
Cl2 0.0203(5) 0.0381(6) 0.0292(7) -0.0048(4) -0.0011(4) -0.0062(5)
Cl3 0.0220(5) 0.0384(6) 0.0368(7) -0.0066(4) 0.0048(5) -0.0025(5)
P1 0.0162(5) 0.0164(5) 0.0190(6) 0.0017(4) 0.0012(4) 0.0000(4)
N1 0.0221(18) 0.0382(19) 0.020(2) 0.0044(15) 0.0010(16) 0.0018(16)
C1 0.025(2) 0.040(3) 0.030(3) 0.0064(19) 0.003(2) -0.003(2)
C2 0.041(3) 0.052(3) 0.029(3) 0.006(2) 0.007(2) -0.009(2)
C3 0.063(3) 0.053(3) 0.023(3) 0.011(3) -0.001(2) -0.003(2)
C4 0.0188(19) 0.0167(18) 0.024(2) -0.0018(15) 0.0021(17) 0.0000(16)
C5 0.025(2) 0.0186(19) 0.015(2) -0.0015(16) 0.0003(17) 0.0042(16)
C6 0.026(2) 0.025(2) 0.021(3) -0.0023(17) -0.0031(18) 0.0013(17)
C7 0.036(2) 0.029(2) 0.023(3) -0.0005(18) 0.009(2) 0.0013(19)
C8 0.044(3) 0.023(2) 0.019(2) -0.0015(19) -0.002(2) -0.0026(17)
C9 0.028(2) 0.033(2) 0.025(3) -0.0091(18) -0.013(2) 0.0026(19)
C10 0.024(2) 0.028(2) 0.024(3) -0.0003(17) -0.0021(18) 0.0022(18)
C11 0.0181(18) 0.0194(19) 0.020(2) 0.0019(15) 0.0064(16) -0.0010(16)
C12 0.0174(19) 0.023(2) 0.027(2) -0.0005(15) 0.0023(17) -0.0060(17)
C13 0.017(2) 0.027(2) 0.042(3) 0.0043(16) -0.0010(19) 0.001(2)
C14 0.024(2) 0.0177(19) 0.035(3) 0.0046(16) 0.012(2) -0.0025(18)
C15 0.028(2) 0.020(2) 0.023(2) -0.0039(16) 0.0080(18) -0.0043(17)
C16 0.020(2) 0.025(2) 0.017(2) -0.0008(16) 0.0011(17) 0.0013(17)
C17 0.0167(18) 0.0143(17) 0.018(2) 0.0016(14) 0.0003(16) -0.0022(15)
C18 0.020(2) 0.0193(19) 0.019(3) 0.0037(15) 0.0014(18) 0.0002(16)
C19 0.026(2) 0.0182(19) 0.016(2) 0.0069(16) -0.0011(17) 0.0011(16)
C20 0.027(2) 0.0185(19) 0.022(3) 0.0044(16) -0.0082(18) -0.0058(16)
C21 0.0187(19) 0.022(2) 0.031(3) -0.0029(16) -0.0009(18) -0.0035(18)
C22 0.022(2) 0.0218(19) 0.016(2) 0.0015(16) 0.0045(17) 0.0001(16)
C23 0.0167(18) 0.0182(18) 0.012(2) 0.0010(14) 0.0011(15) -0.0008(15)
C24 0.024(2) 0.0153(18) 0.025(3) -0.0007(15) -0.0022(18) 0.0016(16)
C25 0.019(2) 0.026(2) 0.032(3) 0.0065(16) -0.0001(18) -0.0004(18)
C26 0.0143(19) 0.031(2) 0.027(3) -0.0003(16) 0.0025(17) 0.0011(18)
C27 0.029(2) 0.023(2) 0.036(3) -0.0003(17) 0.005(2) 0.0064(18)
C28 0.0176(19) 0.021(2) 0.037(3) 0.0036(16) 0.0035(18) 0.0037(18)

loop_
_atom_type_symbol
_atom_type_description
_atom_type_scat_dispersion_real
_atom_type_scat_dispersion_imag
_atom_type_scat_source
C C 0.0033 0.0016 'International Tables Vol C Tables 4.2.6.8 and 6.1.1.4'
H H 0.0000 0.0000 'International Tables Vol C Tables 4.2.6.8 and 6.1.1.4'
N N 0.0061 0.0033 'International Tables Vol C Tables 4.2.6.8 and 6.1.1.4'
P P 0.1023 0.0942 'International Tables Vol C Tables 4.2.6.8 and 6.1.1.4'
Cl Cl 0.1484 0.1585 'International Tables Vol C Tables 4.2.6.8 and 6.1.1.4'
Pt Pt -1.7033 8.3905 'International Tables Vol C Tables 4.2.6.8 and 6.1.1.4'

loop_
_geom_angle_atom_site_label_1
_geom_angle_atom_site_label_2
_geom_angle_atom_site_label_3
_geom_angle
_geom_angle_publ_flag
N1 Pt1 Cl1 178.41(9) yes
N1 Pt1 Cl3 90.11(10) ?
Cl1 Pt1 Cl3 90.20(4) ?
N1 Pt1 Cl2 88.78(10) ?
Cl1 Pt1 Cl2 90.99(3) ?
Cl3 Pt1 Cl2 176.80(3) yes
C23 P1 C17 109.03(17) ?
C23 P1 C11 107.71(16) yes
C17 P1 C11 109.42(17) ?
C23 P1 C4 111.25(16) ?
C17 P1 C4 108.39(17) yes
C11 P1 C4 111.01(17) ?
C1 N1 Pt1 178.9(4) yes
N1 C1 C2 179.5(5) ?
C1 C2 C3 112.5(4) ?
C1 C2 H2A 109.1 ?
C3 C2 H2A 109.1 ?
C1 C2 H2B 109.1 ?
C3 C2 H2B 109.1 ?
H2A C2 H2B 107.8 ?
C2 C3 H3A 109.5 ?
C2 C3 H3B 109.5 ?
H3A C3 H3B 109.5 ?
C2 C3 H3C 109.5 ?
H3A C3 H3C 109.5 ?
H3B C3 H3C 109.5 ?
C5 C4 P1 112.0(2) yes
C5 C4 H4A 109.2 ?
P1 C4 H4A 109.2 ?
C5 C4 H4B 109.2 ?
P1 C4 H4B 109.2 ?
H4A C4 H4B 107.9 ?
C6 C5 C10 118.9(4) ?
C6 C5 C4 120.3(3) ?
C10 C5 C4 120.7(3) ?
C7 C6 C5 121.0(4) ?
C7 C6 H6 119.5 ?
C5 C6 H6 119.5 ?
C6 C7 C8 120.0(4) ?
C6 C7 H7 120.0 ?
C8 C7 H7 120.0 ?
C9 C8 C7 119.6(4) ?
C9 C8 H8 120.2 ?
C7 C8 H8 120.2 ?
C8 C9 C10 120.7(4) ?
C8 C9 H9 119.7 ?
C10 C9 H9 119.7 ?
C9 C10 C5 119.7(4) ?
C9 C10 H10 120.1 ?
C5 C10 H10 120.1 ?
C16 C11 C12 119.6(3) ?
C16 C11 P1 119.9(3) ?
C12 C11 P1 120.4(3) ?
C13 C12 C11 119.5(4) ?
C13 C12 H12 120.3 ?
C11 C12 H12 120.3 ?
C14 C13 C12 120.9(4) ?
C14 C13 H13 119.6 ?
C12 C13 H13 119.6 ?
C13 C14 C15 119.6(3) ?
C13 C14 H14 120.2 ?
C15 C14 H14 120.2 ?
C16 C15 C14 120.4(4) ?
C16 C15 H15 119.8 ?
C14 C15 H15 119.8 ?
C15 C16 C11 120.0(4) ?
C15 C16 H16 120.0 ?
C11 C16 H16 120.0 ?
C18 C17 C22 120.0(3) ?
C18 C17 P1 120.1(3) ?
C22 C17 P1 119.8(3) ?
C19 C18 C17 119.8(3) ?
C19 C18 H18 120.1 ?
C17 C18 H18 120.1 ?
C20 C19 C18 120.1(4) ?
C20 C19 H19 120.0 ?
C18 C19 H19 120.0 ?
C19 C20 C21 120.4(4) ?
C19 C20 H20 119.8 ?
C21 C20 H20 119.8 ?
C22 C21 C20 119.9(3) ?
C22 C21 H21 120.0 ?
C20 C21 H21 120.0 ?
C21 C22 C17 119.8(4) ?
C21 C22 H22 120.1 ?
C17 C22 H22 120.1 ?
C28 C23 C24 119.7(3) ?
C28 C23 P1 120.0(3) ?
C24 C23 P1 120.1(3) ?
C25 C24 C23 119.6(3) ?
C25 C24 H24 120.2 ?
C23 C24 H24 120.2 ?
C26 C25 C24 120.3(3) ?
C26 C25 H25 119.9 ?
C24 C25 H25 119.9 ?
C25 C26 C27 120.5(4) ?
C25 C26 H26 119.8 ?
C27 C26 H26 119.8 ?
C28 C27 C26 119.7(4) ?
C28 C27 H27 120.2 ?
C26 C27 H27 120.2 ?
C27 C28 C23 120.2(3) ?
C27 C28 H28 119.9 ?
C23 C28 H28 119.9 ?

loop_
_geom_bond_atom_site_label_1
_geom_bond_atom_site_label_2
_geom_bond_distance
_geom_bond_publ_flag
Pt1 N1 1.976(4) yes
Pt1 Cl1 2.2822(10) yes
Pt1 Cl3 2.2997(9) yes
Pt1 Cl2 2.3069(9) yes
P1 C23 1.793(3) yes
P1 C17 1.794(4) yes
P1 C11 1.798(3) yes
P1 C4 1.814(4) yes
N1 C1 1.129(5) yes
C1 C2 1.464(6) yes
C2 C3 1.510(6) ?
C2 H2A 0.9900 ?
C2 H2B 0.9900 ?
C3 H3A 0.9800 ?
C3 H3B 0.9800 ?
C3 H3C 0.9800 ?
C4 C5 1.510(5) yes
C4 H4A 0.9900 ?
C4 H4B 0.9900 ?
C5 C6 1.390(5) ?
C5 C10 1.391(5) ?
C6 C7 1.374(5) ?
C6 H6 0.9500 ?
C7 C8 1.383(5) ?
C7 H7 0.9500 ?
C8 C9 1.377(6) ?
C8 H8 0.9500 ?
C9 C10 1.390(5) ?
C9 H9 0.9500 ?
C10 H10 0.9500 ?
C11 C16 1.392(5) ?
C11 C12 1.396(5) ?
C12 C13 1.382(5) ?
C12 H12 0.9500 ?
C13 C14 1.375(5) ?
C13 H13 0.9500 ?
C14 C15 1.389(5) ?
C14 H14 0.9500 ?
C15 C16 1.376(5) ?
C15 H15 0.9500 ?
C16 H16 0.9500 ?
C17 C18 1.387(5) ?
C17 C22 1.398(5) ?
C18 C19 1.387(5) ?
C18 H18 0.9500 ?
C19 C20 1.379(5) ?
C19 H19 0.9500 ?
C20 C21 1.389(5) ?
C20 H20 0.9500 ?
C21 C22 1.379(5) ?
C21 H21 0.9500 ?
C22 H22 0.9500 ?
C23 C28 1.387(5) ?
C23 C24 1.398(5) ?
C24 C25 1.381(5) ?
C24 H24 0.9500 ?
C25 C26 1.376(5) ?
C25 H25 0.9500 ?
C26 C27 1.385(5) ?
C26 H26 0.9500 ?
C27 C28 1.383(5) ?
C27 H27 0.9500 ?
C28 H28 0.9500 ?
